data_7106026
loop_
_publ_author_name
'Christina Y. Tang'
'Jan Lednik'
'Dragoslav Vidovic'
'Amber L. Thompson'
'Simon Aldridge'

_publ_section_title
;
 Responses to unsaturation in iridium mono(N-heterocyclic carbene)
 complexes: synthesis and oligomerization of [LIr(H)2Cl] and [LIr(H)2]+
;
_journal_name_full Chem.Commun.
_journal_page_first 2523
_journal_paper_doi 10.1039/c0cc05431c
_journal_volume 47
_journal_year 2011
_chemical_formula_moiety 'C63 H76 Cl3 Ir3 N6'
_chemical_formula_sum 'C63 H76 Cl3 Ir3 N6'
_chemical_formula_weight 1600.35
_chemical_melting_point ?
_space_group_IT_number 2
_symmetry_cell_setting triclinic
_symmetry_space_group_name_Hall '-P 1'
_symmetry_space_group_name_H-M 'P -1'
_atom_sites_solution_hydrogens geom
_atom_sites_solution_primary direct
_audit_creation_date 10-10-22
_audit_creation_method CRYSTALS_ver_14.03
_cell_angle_alpha 95.2905(3)
_cell_angle_beta 97.4121(4)
_cell_angle_gamma 117.1658(5)
_cell_formula_units_Z 2
_cell_length_a 12.19540(10)
_cell_length_b 13.24120(10)
_cell_length_c 22.3739(2)
_cell_measurement_reflns_used 13225
_cell_measurement_temperature 150
_cell_measurement_theta_max 27
_cell_measurement_theta_min 5
_cell_volume 3140.47(5)
_computing_cell_refinement 'DENZO/SCALEPACK (Otwinowski & Minor, 1997)'
_computing_data_collection 'COLLECT (Nonius, 2001).'
_computing_data_reduction 'DENZO/SCALEPACK (Otwinowski & Minor, 1997)'
_computing_molecular_graphics 'CAMERON (Watkin et al., 1996)'
_computing_publication_material 'CRYSTALS (Betteridge et al., 2003)'
_computing_structure_refinement 'CRYSTALS (Betteridge et al., 2003)'
_computing_structure_solution 'USER DEFINED STRUCTURE SOLUTION'
_diffrn_ambient_temperature 150
_diffrn_measured_fraction_theta_full 0.992
_diffrn_measured_fraction_theta_max 0.987
_diffrn_measurement_device Area
_diffrn_measurement_device_type 'Nonius KappaCCD'
_diffrn_measurement_method \w
_diffrn_radiation_monochromator graphite
_diffrn_radiation_type 'Mo K\a'
_diffrn_radiation_wavelength 0.71073
_diffrn_reflns_av_R_equivalents 0.000
_diffrn_reflns_limit_h_max 15
_diffrn_reflns_limit_h_min -15
_diffrn_reflns_limit_k_max 16
_diffrn_reflns_limit_k_min -17
_diffrn_reflns_limit_l_max 28
_diffrn_reflns_limit_l_min 0
_diffrn_reflns_number 60506
_diffrn_reflns_theta_full 26.519
_diffrn_reflns_theta_max 27.340
_diffrn_reflns_theta_min 5.087
_diffrn_standards_number 0
_exptl_absorpt_coefficient_mu 6.510
_exptl_absorpt_correction_T_max 0.82
_exptl_absorpt_correction_T_min 0.69
_exptl_absorpt_correction_type multi-scan
_exptl_absorpt_process_details 'DENZO/SCALEPACK (Otwinowski & Minor, 1997)'
_exptl_crystal_colour yellow
_exptl_crystal_density_diffrn 1.692
_exptl_crystal_density_method 'not measured'
_exptl_crystal_description block
_exptl_crystal_F_000 1556
_exptl_crystal_size_max 0.170
_exptl_crystal_size_mid 0.080
_exptl_crystal_size_min 0.030
_platon_squeeze_details
;
The discrete Fourier transform of the void region were treated as
contributions to the A and B parts of the calculated structure factors.
;
_refine_diff_density_max 5.32
_refine_diff_density_min -4.00
_refine_ls_extinction_method None
_refine_ls_goodness_of_fit_ref 1.0912
_refine_ls_hydrogen_treatment none
_refine_ls_matrix_type full
_refine_ls_number_parameters 646
_refine_ls_number_reflns 11977
_refine_ls_number_restraints 0
_refine_ls_R_factor_all 0.0492
_refine_ls_R_factor_gt 0.0409
_refine_ls_shift/su_max 0.0014569
_refine_ls_structure_factor_coef Fsqd
_refine_ls_weighting_details
;
Method= Modified Sheldrick
w=1/[\s^2^(F^2^) + ( 0.05P)^2^ +20.40P]
,where P=(max(Fo^2^,0) + 2Fc^2^)/3
;
_refine_ls_weighting_scheme calc
_refine_ls_wR_factor_all 0.1079
_refine_ls_wR_factor_gt 0.1033
_refine_ls_wR_factor_ref 0.1079
_reflns_limit_h_max 15
_reflns_limit_h_min -15
_reflns_limit_k_max 16
_reflns_limit_k_min -17
_reflns_limit_l_max 28
_reflns_limit_l_min 0
_reflns_number_gt 10329
_reflns_number_total 14011
_reflns_threshold_expression I>2.0\s(I)
_oxford_diffrn_Wilson_B_factor 2.24
_oxford_diffrn_Wilson_scale 55.53
_oxford_refine_ls_r_factor_ref 0.0492
_oxford_refine_ls_scale 0.13556(4)
_oxford_reflns_number_all 11977
_oxford_reflns_threshold_expression_ref I>-3.0\s(I)
_oxford_structure_analysis_title 040ct09
_cod_data_source_file C0CC05431C.TXT
_cod_data_source_block 3
_cod_depositor_comments
;
The following automatic conversions were performed:

'_chemical_melting_point' value 'not measured' was changed to '?' -
the value is undefined or not given.

Automatic conversion script
Id: cif_fix_values 1569 2011-02-09 13:29:24Z adriana 
;
_cod_original_sg_symbol_H-M 'P -1 '
_cod_database_code 7106026

loop_
_symmetry_equiv_pos_as_xyz
x,y,z
-x,-y,-z

loop_
_atom_site_label
_atom_site_type_symbol
_atom_site_fract_x
_atom_site_fract_y
_atom_site_fract_z
_atom_site_U_iso_or_equiv
_atom_site_occupancy
_atom_site_adp_type
_atom_site_refinement_flags_posn
_atom_site_refinement_flags_adp
_atom_site_refinement_flags_occupancy
_atom_site_disorder_assembly
_atom_site_disorder_group
_oxford_atom_site_special_shape
_atom_site_attached_hydrogens
Ir1 Ir 0.65724(2) 0.37230(2) 0.710538(13) 0.0288 1.0000 Uani . . . . . . .
Ir2 Ir 0.67098(2) 0.17657(2) 0.725522(13) 0.0288 1.0000 Uani . . . . . . .
Cl3 Cl 0.62214(14) 0.28331(13) 0.81344(8) 0.0288 1.0000 Uani . . . . . . .
Ir4 Ir 0.41226(2) 0.26344(2) 0.773477(13) 0.0288 1.0000 Uani . . . . . . .
Cl5 Cl 0.46467(14) 0.18343(13) 0.67898(8) 0.0288 1.0000 Uani . . . . . . .
Cl6 Cl 0.52986(14) 0.45790(13) 0.73733(8) 0.0288 1.0000 Uani . . . . . . .
C7 C 0.2557(7) 0.2667(6) 0.7454(4) 0.0358 1.0000 Uani . . . . . . .
N8 N 0.1522(5) 0.1945(5) 0.7025(3) 0.0356 1.0000 Uani . . . . . . .
C9 C 0.0615(7) 0.2303(7) 0.7024(4) 0.0448 1.0000 Uani . . . . . . .
C10 C 0.1082(7) 0.3256(7) 0.7439(4) 0.0460 1.0000 Uani . . . . . . .
N11 N 0.2279(5) 0.3491(5) 0.7702(3) 0.0351 1.0000 Uani . . . . . . .
C12 C 0.3117(7) 0.4484(6) 0.8154(4) 0.0378 1.0000 Uani . . . . . . .
C13 C 0.3221(8) 0.5559(7) 0.8097(4) 0.0436 1.0000 Uani . . . . . . .
C14 C 0.3997(8) 0.6453(7) 0.8582(4) 0.0488 1.0000 Uani . . . . . . .
C15 C 0.4718(7) 0.6353(7) 0.9074(4) 0.0455 1.0000 Uani . . . . . . .
C16 C 0.4678(9) 0.5284(8) 0.9063(4) 0.0521 1.0000 Uani . . . . . . .
C17 C 0.3890(8) 0.4336(7) 0.8610(4) 0.0441 1.0000 Uani . . . . . . .
C18 C 0.3893(9) 0.3213(8) 0.8586(4) 0.0501 1.0000 Uani . . . . . . .
C19 C 0.5515(9) 0.7348(9) 0.9585(5) 0.0641 1.0000 Uani . . . . . . .
C20 C 0.2561(10) 0.5811(9) 0.7563(6) 0.0727 1.0000 Uani . . . . . . .
C21 C 0.1344(6) 0.0987(6) 0.6584(4) 0.0352 1.0000 Uani . . . . . . .
C22 C 0.1751(7) 0.1211(7) 0.6035(4) 0.0419 1.0000 Uani . . . . . . .
C23 C 0.2509(8) 0.2434(8) 0.5934(4) 0.0541 1.0000 Uani . . . . . . .
C24 C 0.1412(7) 0.0256(8) 0.5588(4) 0.0459 1.0000 Uani . . . . . . .
C25 C 0.0682(7) -0.0857(7) 0.5678(4) 0.0438 1.0000 Uani . . . . . . .
C26 C 0.0267(9) -0.1879(8) 0.5168(5) 0.0586 1.0000 Uani . . . . . . .
C27 C 0.0305(7) -0.1026(7) 0.6227(4) 0.0426 1.0000 Uani . . . . . . .
C28 C 0.0644(7) -0.0118(6) 0.6699(4) 0.0394 1.0000 Uani . . . . . . .
C29 C 0.0251(9) -0.0311(7) 0.7306(4) 0.0528 1.0000 Uani . . . . . . .
C30 C 0.6311(7) 0.0248(6) 0.7475(4) 0.0347 1.0000 Uani . . . . . . .
N31 N 0.6547(6) -0.0034(5) 0.8032(3) 0.0380 1.0000 Uani . . . . . . .
C32 C 0.6240(9) -0.1197(7) 0.7980(4) 0.0495 1.0000 Uani . . . . . . .
C33 C 0.5811(8) -0.1651(7) 0.7388(4) 0.0450 1.0000 Uani . . . . . . .
N34 N 0.5857(6) -0.0770(5) 0.7079(3) 0.0351 1.0000 Uani . . . . . . .
C35 C 0.5360(7) -0.0966(6) 0.6444(3) 0.0333 1.0000 Uani . . . . . . .
C36 C 0.4122(7) -0.1203(6) 0.6252(4) 0.0357 1.0000 Uani . . . . . . .
C37 C 0.3302(7) -0.1223(7) 0.6714(4) 0.0437 1.0000 Uani . . . . . . .
C38 C 0.3653(7) -0.1420(7) 0.5631(4) 0.0429 1.0000 Uani . . . . . . .
C39 C 0.4354(8) -0.1436(7) 0.5189(4) 0.0466 1.0000 Uani . . . . . . .
C40 C 0.3808(10) -0.1694(8) 0.4522(4) 0.0599 1.0000 Uani . . . . . . .
C41 C 0.5584(8) -0.1215(6) 0.5400(4) 0.0429 1.0000 Uani . . . . . . .
C42 C 0.6113(7) -0.0968(6) 0.6018(4) 0.0384 1.0000 Uani . . . . . . .
C43 C 0.7473(8) -0.0644(8) 0.6226(5) 0.0545 1.0000 Uani . . . . . . .
C44 C 0.6939(7) 0.0678(6) 0.8625(4) 0.0365 1.0000 Uani . . . . . . .
C45 C 0.8210(8) 0.1283(7) 0.8890(4) 0.0409 1.0000 Uani . . . . . . .
C46 C 0.8542(8) 0.1872(8) 0.9489(4) 0.0486 1.0000 Uani . . . . . . .
C47 C 0.7649(9) 0.1858(7) 0.9818(4) 0.0478 1.0000 Uani . . . . . . .
C48 C 0.6407(9) 0.1261(7) 0.9537(4) 0.0503 1.0000 Uani . . . . . . .
C49 C 0.6006(8) 0.0663(7) 0.8941(4) 0.0464 1.0000 Uani . . . . . . .
C50 C 0.4644(8) 0.0037(8) 0.8646(5) 0.0567 1.0000 Uani . . . . . . .
C51 C 0.8014(11) 0.2481(9) 1.0473(5) 0.0677 1.0000 Uani . . . . . . .
C52 C 0.9186(8) 0.1270(9) 0.8552(4) 0.0542 1.0000 Uani . . . . . . .
C53 C 0.8172(6) 0.5155(5) 0.7264(3) 0.0278 1.0000 Uani . . . . . . .
N54 N 0.8805(5) 0.5692(5) 0.6828(3) 0.0323 1.0000 Uani . . . . . . .
C55 C 0.9946(6) 0.6659(6) 0.7098(4) 0.0358 1.0000 Uani . . . . . . .
C56 C 1.0013(7) 0.6725(6) 0.7704(4) 0.0362 1.0000 Uani . . . . . . .
N57 N 0.8935(5) 0.5829(5) 0.7805(3) 0.0306 1.0000 Uani . . . . . . .
C58 C 0.8666(6) 0.5687(6) 0.8411(3) 0.0319 1.0000 Uani . . . . . . .
C59 C 0.8156(7) 0.6336(7) 0.8671(4) 0.0414 1.0000 Uani . . . . . . .
C60 C 0.7807(9) 0.7102(8) 0.8336(5) 0.0557 1.0000 Uani . . . . . . .
C61 C 0.7969(9) 0.6246(9) 0.9269(4) 0.0546 1.0000 Uani . . . . . . .
C62 C 0.8236(8) 0.5546(9) 0.9598(4) 0.0567 1.0000 Uani . . . . . . .
C63 C 0.8732(8) 0.4897(8) 0.9329(4) 0.0544 1.0000 Uani . . . . . . .
C64 C 0.8991(7) 0.4973(7) 0.8728(4) 0.0406 1.0000 Uani . . . . . . .
C65 C 0.9581(8) 0.4330(7) 0.8442(4) 0.0491 1.0000 Uani . . . . . . .
C66 C 0.7968(11) 0.5445(13) 1.0240(5) 0.0872 1.0000 Uani . . . . . . .
C67 C 0.8358(6) 0.5382(6) 0.6181(3) 0.0337 1.0000 Uani . . . . . . .
C68 C 0.7511(7) 0.5747(6) 0.5921(4) 0.0383 1.0000 Uani . . . . . . .
C69 C 0.7032(8) 0.6399(7) 0.6306(4) 0.0461 1.0000 Uani . . . . . . .
C70 C 0.7063(8) 0.5433(7) 0.5290(4) 0.0432 1.0000 Uani . . . . . . .
C71 C 0.7452(8) 0.4803(7) 0.4923(4) 0.0500 1.0000 Uani . . . . . . .
C72 C 0.8327(8) 0.4504(7) 0.5194(4) 0.0445 1.0000 Uani . . . . . . .
C73 C 0.8773(7) 0.4776(7) 0.5824(4) 0.0392 1.0000 Uani . . . . . . .
C74 C 0.9641(8) 0.4350(8) 0.6115(4) 0.0490 1.0000 Uani . . . . . . .
C75 C 0.6897(10) 0.4420(9) 0.4243(4) 0.0646 1.0000 Uani . . . . . . .
H91 H -0.0183 0.1934 0.6781 0.0504 1.0000 Uiso R . . . . . .
H101 H 0.0686 0.3688 0.7538 0.0545 1.0000 Uiso R . . . . . .
H141 H 0.4031 0.7168 0.8576 0.0548 1.0000 Uiso R . . . . . .
H161 H 0.5183 0.5198 0.9379 0.0632 1.0000 Uiso R . . . . . .
H191 H 0.5685 0.7053 0.9942 0.0921 1.0000 Uiso R . . . . . .
H193 H 0.5093 0.7786 0.9674 0.0923 1.0000 Uiso R . . . . . .
H192 H 0.6307 0.7838 0.9476 0.0923 1.0000 Uiso R . . . . . .
H202 H 0.2995 0.6611 0.7530 0.1260 1.0000 Uiso R . . . . . .
H201 H 0.1717 0.5601 0.7612 0.1261 1.0000 Uiso R . . . . . .
H203 H 0.2541 0.5354 0.7199 0.1259 1.0000 Uiso R . . . . . .
H233 H 0.2615 0.2434 0.5514 0.0831 1.0000 Uiso R . . . . . .
H232 H 0.3309 0.2804 0.6204 0.0833 1.0000 Uiso R . . . . . .
H231 H 0.2051 0.2840 0.6019 0.0830 1.0000 Uiso R . . . . . .
H241 H 0.1669 0.0366 0.5219 0.0550 1.0000 Uiso R . . . . . .
H263 H 0.0384 -0.2474 0.5335 0.0820 1.0000 Uiso R . . . . . .
H261 H 0.0768 -0.1626 0.4861 0.0818 1.0000 Uiso R . . . . . .
H262 H -0.0608 -0.2170 0.4991 0.0821 1.0000 Uiso R . . . . . .
H271 H -0.0187 -0.1776 0.6281 0.0520 1.0000 Uiso R . . . . . .
H291 H -0.0113 -0.1125 0.7328 0.0840 1.0000 Uiso R . . . . . .
H292 H 0.0984 0.0106 0.7622 0.0839 1.0000 Uiso R . . . . . .
H293 H -0.0356 -0.0049 0.7360 0.0841 1.0000 Uiso R . . . . . .
H321 H 0.6317 -0.1573 0.8302 0.0643 1.0000 Uiso R . . . . . .
H331 H 0.5539 -0.2411 0.7214 0.0554 1.0000 Uiso R . . . . . .
H373 H 0.2558 -0.1216 0.6504 0.0630 1.0000 Uiso R . . . . . .
H371 H 0.3067 -0.1907 0.6888 0.0631 1.0000 Uiso R . . . . . .
H372 H 0.3768 -0.0553 0.7033 0.0631 1.0000 Uiso R . . . . . .
H381 H 0.2824 -0.1559 0.5505 0.0513 1.0000 Uiso R . . . . . .
H401 H 0.4300 -0.1064 0.4331 0.0910 1.0000 Uiso R . . . . . .
H402 H 0.3849 -0.2375 0.4362 0.0912 1.0000 Uiso R . . . . . .
H403 H 0.2944 -0.1829 0.4464 0.0910 1.0000 Uiso R . . . . . .
H411 H 0.6060 -0.1246 0.5119 0.0521 1.0000 Uiso R . . . . . .
H431 H 0.7693 -0.1128 0.5975 0.0902 1.0000 Uiso R . . . . . .
H432 H 0.7606 -0.0742 0.6648 0.0901 1.0000 Uiso R . . . . . .
H433 H 0.7994 0.0156 0.6196 0.0904 1.0000 Uiso R . . . . . .
H461 H 0.9381 0.2261 0.9677 0.0605 1.0000 Uiso R . . . . . .
H481 H 0.5804 0.1267 0.9754 0.0571 1.0000 Uiso R . . . . . .
H501 H 0.4131 -0.0094 0.8948 0.0909 1.0000 Uiso R . . . . . .
H502 H 0.4469 -0.0681 0.8424 0.0912 1.0000 Uiso R . . . . . .
H503 H 0.4439 0.0461 0.8367 0.0911 1.0000 Uiso R . . . . . .
H511 H 0.7638 0.2984 1.0491 0.1019 1.0000 Uiso R . . . . . .
H512 H 0.7718 0.1948 1.0753 0.1018 1.0000 Uiso R . . . . . .
H513 H 0.8921 0.2927 1.0571 0.1018 1.0000 Uiso R . . . . . .
H523 H 1.0007 0.1733 0.8803 0.0927 1.0000 Uiso R . . . . . .
H521 H 0.9034 0.0485 0.8456 0.0930 1.0000 Uiso R . . . . . .
H522 H 0.9157 0.1562 0.8181 0.0933 1.0000 Uiso R . . . . . .
H551 H 1.0542 0.7156 0.6894 0.0456 1.0000 Uiso R . . . . . .
H561 H 1.0666 0.7267 0.8003 0.0430 1.0000 Uiso R . . . . . .
H603 H 0.7727 0.7645 0.8618 0.0951 1.0000 Uiso R . . . . . .
H602 H 0.8440 0.7508 0.8106 0.0953 1.0000 Uiso R . . . . . .
H601 H 0.7012 0.6630 0.8056 0.0951 1.0000 Uiso R . . . . . .
H611 H 0.7628 0.6686 0.9447 0.0643 1.0000 Uiso R . . . . . .
H631 H 0.8912 0.4397 0.9545 0.0640 1.0000 Uiso R . . . . . .
H652 H 0.9602 0.3792 0.8693 0.0742 1.0000 Uiso R . . . . . .
H653 H 1.0424 0.4857 0.8428 0.0742 1.0000 Uiso R . . . . . .
H651 H 0.9127 0.3927 0.8044 0.0741 1.0000 Uiso R . . . . . .
H661 H 0.8657 0.5439 1.0497 0.1410 1.0000 Uiso R . . . . . .
H662 H 0.7851 0.6085 1.0399 0.1410 1.0000 Uiso R . . . . . .
H663 H 0.7216 0.4733 1.0221 0.1411 1.0000 Uiso R . . . . . .
H691 H 0.6546 0.6646 0.6039 0.0700 1.0000 Uiso R . . . . . .
H692 H 0.7730 0.7055 0.6565 0.0703 1.0000 Uiso R . . . . . .
H693 H 0.6510 0.5912 0.6558 0.0699 1.0000 Uiso R . . . . . .
H701 H 0.6495 0.5645 0.5117 0.0466 1.0000 Uiso R . . . . . .
H721 H 0.8629 0.4100 0.4956 0.0509 1.0000 Uiso R . . . . . .
H741 H 0.9882 0.3954 0.5815 0.0710 1.0000 Uiso R . . . . . .
H742 H 1.0393 0.4982 0.6360 0.0705 1.0000 Uiso R . . . . . .
H743 H 0.9240 0.3824 0.6388 0.0709 1.0000 Uiso R . . . . . .
H751 H 0.7571 0.4634 0.4021 0.0983 1.0000 Uiso R . . . . . .
H752 H 0.6408 0.4795 0.4121 0.0980 1.0000 Uiso R . . . . . .
H753 H 0.6379 0.3605 0.4152 0.0980 1.0000 Uiso R . . . . . .
H11 H 0.7746 0.3215 0.7153 0.0600 1.0000 Uiso R . . . . . .
H21 H 0.8215 0.2149 0.7419 0.0863 1.0000 Uiso R . . . . . .
H12 H 0.6471 0.4213 0.6609 0.1313 1.0000 Uiso R . . . . . .
H41 H 0.3338 0.1525 0.7821 0.0500 1.0000 Uiso R . . . . . .
H22 H 0.7258 0.1265 0.6732 0.0500 1.0000 Uiso R . . . . . .
H181 H 0.4555 0.3290 0.8893 0.0578 1.0000 Uiso R . . . . . .
H182 H 0.3111 0.2664 0.8664 0.0578 1.0000 Uiso R . . . . . .

loop_
_atom_site_aniso_label
_atom_site_aniso_U_11
_atom_site_aniso_U_22
_atom_site_aniso_U_33
_atom_site_aniso_U_23
_atom_site_aniso_U_13
_atom_site_aniso_U_12
Ir1 0.02541(10) 0.02497(10) 0.03664(11) 0.00822(7) 0.00278(7) 0.01264(7)
Ir2 0.02541(10) 0.02497(10) 0.03664(11) 0.00822(7) 0.00278(7) 0.01264(7)
Cl3 0.02541(10) 0.02497(10) 0.03664(11) 0.00822(7) 0.00278(7) 0.01264(7)
Ir4 0.02541(10) 0.02497(10) 0.03664(11) 0.00822(7) 0.00278(7) 0.01264(7)
Cl5 0.02541(10) 0.02497(10) 0.03664(11) 0.00822(7) 0.00278(7) 0.01264(7)
Cl6 0.02541(10) 0.02497(10) 0.03664(11) 0.00822(7) 0.00278(7) 0.01264(7)
C7 0.028(4) 0.034(4) 0.040(4) 0.008(3) 0.006(3) 0.010(3)
N8 0.023(3) 0.030(3) 0.055(4) 0.011(3) 0.003(3) 0.014(3)
C9 0.023(3) 0.037(4) 0.075(6) 0.015(4) 0.002(4) 0.015(3)
C10 0.024(4) 0.041(4) 0.073(6) 0.003(4) 0.007(4) 0.018(3)
N11 0.022(3) 0.033(3) 0.052(4) 0.005(3) 0.009(3) 0.015(3)
C12 0.029(4) 0.030(4) 0.059(5) 0.008(3) 0.014(3) 0.017(3)
C13 0.043(4) 0.036(4) 0.054(5) 0.010(4) 0.012(4) 0.020(4)
C14 0.042(4) 0.033(4) 0.070(6) 0.007(4) 0.015(4) 0.016(4)
C15 0.035(4) 0.046(5) 0.054(5) 0.000(4) 0.014(4) 0.018(4)
C16 0.050(5) 0.055(5) 0.051(5) 0.006(4) 0.005(4) 0.027(4)
C17 0.044(4) 0.047(5) 0.045(5) 0.008(4) 0.012(4) 0.024(4)
C18 0.050(5) 0.048(5) 0.050(5) 0.007(4) 0.009(4) 0.022(4)
C19 0.052(5) 0.064(6) 0.068(7) -0.016(5) 0.004(5) 0.028(5)
C20 0.067(7) 0.047(6) 0.101(9) 0.023(6) 0.005(6) 0.025(5)
C21 0.027(3) 0.035(4) 0.044(4) 0.010(3) 0.001(3) 0.016(3)
C22 0.025(4) 0.047(5) 0.050(5) 0.017(4) 0.000(3) 0.014(3)
C23 0.043(5) 0.047(5) 0.061(6) 0.030(4) 0.002(4) 0.011(4)
C24 0.033(4) 0.061(5) 0.042(5) 0.008(4) -0.001(3) 0.023(4)
C25 0.030(4) 0.053(5) 0.050(5) 0.001(4) -0.003(3) 0.024(4)
C26 0.044(5) 0.059(6) 0.067(6) -0.008(5) -0.005(4) 0.027(4)
C27 0.030(4) 0.034(4) 0.062(5) 0.010(4) 0.003(4) 0.015(3)
C28 0.027(4) 0.029(4) 0.060(5) 0.011(3) 0.007(3) 0.011(3)
C29 0.054(5) 0.038(4) 0.061(6) 0.012(4) 0.021(4) 0.014(4)
C30 0.032(4) 0.029(4) 0.044(4) 0.009(3) -0.001(3) 0.017(3)
N31 0.047(4) 0.031(3) 0.042(4) 0.012(3) 0.003(3) 0.024(3)
C32 0.061(5) 0.037(4) 0.062(6) 0.019(4) 0.007(4) 0.032(4)
C33 0.054(5) 0.029(4) 0.051(5) 0.007(3) 0.003(4) 0.021(4)
N34 0.042(3) 0.024(3) 0.039(3) 0.007(3) -0.004(3) 0.019(3)
C35 0.038(4) 0.018(3) 0.042(4) 0.008(3) 0.003(3) 0.012(3)
C36 0.032(4) 0.028(4) 0.046(4) 0.014(3) 0.006(3) 0.012(3)
C37 0.037(4) 0.047(5) 0.049(5) 0.014(4) 0.011(4) 0.020(4)
C38 0.033(4) 0.039(4) 0.047(5) 0.012(4) 0.000(3) 0.010(3)
C39 0.047(5) 0.029(4) 0.045(5) 0.004(3) 0.001(4) 0.005(3)
C40 0.064(6) 0.042(5) 0.046(5) 0.001(4) 0.001(4) 0.007(4)
C41 0.044(4) 0.030(4) 0.052(5) 0.004(3) 0.017(4) 0.014(3)
C42 0.037(4) 0.027(4) 0.052(5) 0.001(3) 0.006(4) 0.018(3)
C43 0.042(5) 0.046(5) 0.080(7) 0.007(5) 0.009(4) 0.026(4)
C44 0.045(4) 0.029(4) 0.040(4) 0.012(3) 0.008(3) 0.020(3)
C45 0.049(5) 0.036(4) 0.040(4) 0.012(3) 0.003(4) 0.022(4)
C46 0.048(5) 0.050(5) 0.044(5) 0.010(4) 0.005(4) 0.020(4)
C47 0.057(5) 0.038(4) 0.043(5) 0.011(4) 0.011(4) 0.017(4)
C48 0.071(6) 0.043(5) 0.052(5) 0.017(4) 0.029(5) 0.034(5)
C49 0.046(5) 0.036(4) 0.062(6) 0.018(4) 0.012(4) 0.021(4)
C50 0.048(5) 0.052(5) 0.067(6) 0.012(5) 0.013(5) 0.021(4)
C51 0.083(7) 0.061(6) 0.048(6) 0.003(5) 0.017(5) 0.025(6)
C52 0.050(5) 0.070(6) 0.048(5) 0.012(4) 0.005(4) 0.034(5)
C53 0.021(3) 0.019(3) 0.038(4) 0.006(3) 0.001(3) 0.006(3)
N54 0.025(3) 0.027(3) 0.038(3) 0.008(3) 0.005(2) 0.007(2)
C55 0.024(3) 0.028(4) 0.045(4) 0.007(3) 0.004(3) 0.004(3)
C56 0.029(4) 0.029(4) 0.041(4) 0.007(3) 0.002(3) 0.007(3)
N57 0.031(3) 0.024(3) 0.034(3) 0.006(2) 0.001(2) 0.012(2)
C58 0.030(3) 0.031(4) 0.034(4) 0.012(3) 0.006(3) 0.013(3)
C59 0.034(4) 0.040(4) 0.048(5) 0.007(4) 0.011(3) 0.015(3)
C60 0.060(6) 0.054(5) 0.067(6) 0.003(5) 0.006(5) 0.041(5)
C61 0.049(5) 0.064(6) 0.050(5) 0.003(5) 0.016(4) 0.026(5)
C62 0.041(5) 0.072(6) 0.045(5) 0.009(5) 0.013(4) 0.016(5)
C63 0.049(5) 0.053(5) 0.043(5) 0.023(4) -0.005(4) 0.010(4)
C64 0.033(4) 0.034(4) 0.041(4) 0.003(3) -0.006(3) 0.009(3)
C65 0.042(4) 0.045(5) 0.055(5) 0.006(4) -0.006(4) 0.021(4)
C66 0.071(7) 0.134(12) 0.050(6) 0.025(7) 0.026(6) 0.036(8)
C67 0.029(3) 0.027(3) 0.031(4) 0.006(3) 0.001(3) 0.002(3)
C68 0.034(4) 0.029(4) 0.049(5) 0.016(3) 0.004(3) 0.011(3)
C69 0.049(5) 0.039(4) 0.055(5) 0.020(4) 0.006(4) 0.024(4)
C70 0.042(4) 0.037(4) 0.043(5) 0.023(4) -0.001(4) 0.012(3)
C71 0.053(5) 0.042(5) 0.035(4) 0.007(4) 0.001(4) 0.008(4)
C72 0.047(5) 0.041(4) 0.036(4) 0.006(3) 0.012(4) 0.012(4)
C73 0.040(4) 0.037(4) 0.037(4) 0.013(3) 0.010(3) 0.013(3)
C74 0.051(5) 0.058(5) 0.046(5) 0.010(4) 0.011(4) 0.033(4)
C75 0.075(7) 0.061(6) 0.038(5) 0.008(4) -0.006(5) 0.021(5)

loop_
_atom_type_symbol
_atom_type_scat_dispersion_real
_atom_type_scat_dispersion_imag
_atom_type_scat_Cromer_Mann_a1
_atom_type_scat_Cromer_Mann_b1
_atom_type_scat_Cromer_Mann_a2
_atom_type_scat_Cromer_Mann_b2
_atom_type_scat_Cromer_Mann_a3
_atom_type_scat_Cromer_Mann_b3
_atom_type_scat_Cromer_Mann_a4
_atom_type_scat_Cromer_Mann_b4
_atom_type_scat_Cromer_Mann_c
_atom_type_scat_source
C 0.0033 0.0016 2.3100 20.8439 1.0200 10.2075 1.5886 0.5687 0.8650 51.6512 0.2156 'International Tables Vol C 4.2.6.8 and 6.1.1.4'
Ir -1.4442 7.9887 27.3049 1.5928 16.7296 8.8655 15.6115 0.4179 5.8338 45.0011 11.4722 'International Tables Vol C 4.2.6.8 and 6.1.1.4'
N 0.0061 0.0033 12.2126 0.0057 3.1322 9.8933 2.0125 28.9975 1.1663 0.5826 -11.5290 'International Tables Vol C 4.2.6.8 and 6.1.1.4'
Cl 0.1484 0.1585 11.4604 0.0104 7.1964 1.1662 6.2556 18.5194 1.6455 47.7784 -9.5574 'International Tables Vol C 4.2.6.8 and 6.1.1.4'
H 0.0000 0.0000 0.4930 10.5109 0.3229 26.1257 0.1402 3.1424 0.0408 57.7998 0.0030 'International Tables Vol C 4.2.6.8 and 6.1.1.4'

loop_
_geom_angle_atom_site_label_1
_geom_angle_site_symmetry_1
_geom_angle_atom_site_label_2
_geom_angle_site_symmetry_2
_geom_angle_atom_site_label_3
_geom_angle_site_symmetry_3
_geom_angle
_geom_angle_publ_flag
Ir2 . Ir1 . Cl3 . 57.68(4) yes
Ir2 . Ir1 . Ir4 . 85.043(10) yes
Cl3 . Ir1 . Ir4 . 48.47(3) yes
Ir2 . Ir1 . Cl5 . 60.82(4) yes
Cl3 . Ir1 . Cl5 . 75.28(5) yes
Ir4 . Ir1 . Cl5 . 51.05(4) yes
Ir2 . Ir1 . Cl6 . 136.70(4) yes
Cl3 . Ir1 . Cl6 . 86.31(5) yes
Ir4 . Ir1 . Cl6 . 51.80(4) yes
Cl5 . Ir1 . Cl6 . 89.19(5) yes
Ir2 . Ir1 . C53 . 116.39(19) yes
Cl3 . Ir1 . C53 . 109.5(2) yes
Ir4 . Ir1 . C53 . 136.4(2) yes
Cl5 . Ir1 . C53 . 172.5(2) yes
Cl6 . Ir1 . C53 . 96.7(2) yes
Ir2 . Ir1 . H11 . 41.4 no
Cl3 . Ir1 . H11 . 80.7 no
Ir4 . Ir1 . H11 . 123.1 no
Cl5 . Ir1 . H11 . 98.8 no
Cl6 . Ir1 . H11 . 162.4 no
Ir2 . Ir1 . H12 . 133.2 no
Cl3 . Ir1 . H12 . 164.1 no
Ir4 . Ir1 . H12 . 116.5 no
Cl5 . Ir1 . H12 . 99.5 no
Cl6 . Ir1 . H12 . 78.5 no
C53 . Ir1 . H11 . 76.7 no
C53 . Ir1 . H12 . 77.4 no
H11 . Ir1 . H12 . 115.2 no
Ir1 . Ir2 . Cl3 . 60.32(4) yes
Ir1 . Ir2 . Cl5 . 55.09(3) yes
Cl3 . Ir2 . Cl5 . 73.92(5) yes
Ir1 . Ir2 . C30 . 161.0(2) yes
Cl3 . Ir2 . C30 . 105.3(2) yes
Cl5 . Ir2 . C30 . 111.0(2) yes
Ir1 . Ir2 . H11 . 42.1 no
Cl3 . Ir2 . H11 . 83.2 no
Cl5 . Ir2 . H11 . 94.0 no
C30 . Ir2 . H11 . 154.9 no
Ir1 . Ir2 . H21 . 106.0 no
Cl3 . Ir2 . H21 . 107.4 no
Cl5 . Ir2 . H21 . 158.4 no
C30 . Ir2 . H21 . 89.7 no
H11 . Ir2 . H21 . 65.2 no
Ir1 . Ir2 . H22 . 116.7 no
Cl3 . Ir2 . H22 . 170.6 no
Cl5 . Ir2 . H22 . 112.3 no
C30 . Ir2 . H22 . 79.5 no
H11 . Ir2 . H22 . 89.2 no
H21 . Ir2 . H22 . 64.1 no
Ir2 . Cl3 . Ir1 . 61.99(4) yes
Ir2 . Cl3 . Ir4 . 105.41(6) yes
Ir1 . Cl3 . Ir4 . 77.74(4) yes
Cl3 . Ir4 . Ir1 . 53.78(4) yes
Cl3 . Ir4 . Cl5 . 77.36(5) yes
Ir1 . Ir4 . Cl5 . 48.89(3) yes
Cl3 . Ir4 . Cl6 . 86.85(5) yes
Ir1 . Ir4 . Cl6 . 47.10(4) yes
Cl5 . Ir4 . Cl6 . 83.72(5) yes
Cl3 . Ir4 . C7 . 173.5(2) yes
Ir1 . Ir4 . C7 . 124.4(2) yes
Cl5 . Ir4 . C7 . 106.2(2) yes
Cl6 . Ir4 . C7 . 88.1(2) yes
Cl3 . Ir4 . C18 . 94.2(3) yes
Ir1 . Ir4 . C18 . 128.5(3) yes
Cl5 . Ir4 . C18 . 170.7(3) yes
Cl6 . Ir4 . C18 . 99.8(2) yes
C7 . Ir4 . C18 . 82.6(3) yes
Cl3 . Ir4 . H41 . 101.2 no
Ir1 . Ir4 . H41 . 133.2 no
Cl5 . Ir4 . H41 . 90.7 no
Cl6 . Ir4 . H41 . 169.0 no
C7 . Ir4 . H41 . 84.4 no
C18 . Ir4 . H41 . 87.2 no
Ir1 . Cl5 . Ir4 . 80.06(5) yes
Ir1 . Cl5 . Ir2 . 64.09(4) yes
Ir4 . Cl5 . Ir2 . 102.22(6) yes
Ir1 . Cl6 . Ir4 . 81.10(5) yes
Ir4 . C7 . N8 . 132.0(6) yes
Ir4 . C7 . N11 . 123.3(5) yes
N8 . C7 . N11 . 104.6(6) yes
C7 . N8 . C9 . 109.9(6) yes
C7 . N8 . C21 . 128.4(6) yes
C9 . N8 . C21 . 121.6(6) yes
N8 . C9 . C10 . 108.1(7) yes
N8 . C9 . H91 . 125.9 no
C10 . C9 . H91 . 126.0 no
C9 . C10 . N11 . 106.9(7) yes
C9 . C10 . H101 . 127.2 no
N11 . C10 . H101 . 125.8 no
C10 . N11 . C7 . 110.4(6) yes
C10 . N11 . C12 . 124.0(6) yes
C7 . N11 . C12 . 125.5(6) yes
N11 . C12 . C13 . 120.6(7) yes
N11 . C12 . C17 . 116.9(7) yes
C13 . C12 . C17 . 122.2(8) yes
C12 . C13 . C14 . 116.1(8) yes
C12 . C13 . C20 . 124.9(8) yes
C14 . C13 . C20 . 119.0(8) yes
C13 . C14 . C15 . 124.6(8) yes
C13 . C14 . H141 . 118.3 no
C15 . C14 . H141 . 117.1 no
C14 . C15 . C16 . 115.9(8) yes
C14 . C15 . C19 . 121.7(8) yes
C16 . C15 . C19 . 122.4(9) yes
C15 . C16 . C17 . 123.0(9) yes
C15 . C16 . H161 . 118.1 no
C17 . C16 . H161 . 118.9 no
C16 . C17 . C12 . 117.4(8) yes
C16 . C17 . C18 . 122.7(8) yes
C12 . C17 . C18 . 119.8(8) yes
C17 . C18 . Ir4 . 112.3(6) yes
C17 . C18 . H181 . 109.1 no
Ir4 . C18 . H181 . 109.2 no
C17 . C18 . H182 . 108.0 no
Ir4 . C18 . H182 . 108.8 no
H181 . C18 . H182 . 109.5 no
C15 . C19 . H191 . 108.7 no
C15 . C19 . H193 . 110.7 no
H191 . C19 . H193 . 109.7 no
C15 . C19 . H192 . 110.0 no
H191 . C19 . H192 . 108.1 no
H193 . C19 . H192 . 109.7 no
C13 . C20 . H202 . 111.1 no
C13 . C20 . H201 . 109.3 no
H202 . C20 . H201 . 109.8 no
C13 . C20 . H203 . 108.0 no
H202 . C20 . H203 . 109.3 no
H201 . C20 . H203 . 109.4 no
N8 . C21 . C22 . 118.4(7) yes
N8 . C21 . C28 . 118.1(7) yes
C22 . C21 . C28 . 123.0(8) yes
C21 . C22 . C23 . 120.9(8) yes
C21 . C22 . C24 . 116.7(7) yes
C23 . C22 . C24 . 122.5(8) yes
C22 . C23 . H233 . 109.8 no
C22 . C23 . H232 . 110.5 no
H233 . C23 . H232 . 110.3 no
C22 . C23 . H231 . 107.7 no
H233 . C23 . H231 . 109.5 no
H232 . C23 . H231 . 109.1 no
C22 . C24 . C25 . 122.0(8) yes
C22 . C24 . H241 . 119.5 no
C25 . C24 . H241 . 118.5 no
C24 . C25 . C26 . 120.8(9) yes
C24 . C25 . C27 . 118.7(8) yes
C26 . C25 . C27 . 120.4(8) yes
C25 . C26 . H263 . 109.2 no
C25 . C26 . H261 . 108.7 no
H263 . C26 . H261 . 109.8 no
C25 . C26 . H262 . 109.5 no
H263 . C26 . H262 . 109.6 no
H261 . C26 . H262 . 109.9 no
C25 . C27 . C28 . 122.2(8) yes
C25 . C27 . H271 . 118.0 no
C28 . C27 . H271 . 119.8 no
C27 . C28 . C21 . 117.2(8) yes
C27 . C28 . C29 . 122.0(7) yes
C21 . C28 . C29 . 120.8(7) yes
C28 . C29 . H291 . 109.4 no
C28 . C29 . H292 . 108.1 no
H291 . C29 . H292 . 109.1 no
C28 . C29 . H293 . 110.8 no
H291 . C29 . H293 . 109.5 no
H292 . C29 . H293 . 109.9 no
Ir2 . C30 . N31 . 129.6(5) yes
Ir2 . C30 . N34 . 126.6(5) yes
N31 . C30 . N34 . 103.3(6) yes
C30 . N31 . C32 . 111.4(7) yes
C30 . N31 . C44 . 127.9(6) yes
C32 . N31 . C44 . 120.4(6) yes
N31 . C32 . C33 . 106.9(7) yes
N31 . C32 . H321 . 125.9 no
C33 . C32 . H321 . 127.2 no
C32 . C33 . N34 . 107.1(7) yes
C32 . C33 . H331 . 126.5 no
N34 . C33 . H331 . 126.4 no
C33 . N34 . C30 . 111.2(6) yes
C33 . N34 . C35 . 122.6(6) yes
C30 . N34 . C35 . 125.8(6) yes
N34 . C35 . C36 . 119.8(7) yes
N34 . C35 . C42 . 119.3(7) yes
C36 . C35 . C42 . 120.9(7) yes
C35 . C36 . C37 . 120.8(7) yes
C35 . C36 . C38 . 118.5(7) yes
C37 . C36 . C38 . 120.7(7) yes
C36 . C37 . H373 . 108.7 no
C36 . C37 . H371 . 109.0 no
H373 . C37 . H371 . 109.9 no
C36 . C37 . H372 . 109.5 no
H373 . C37 . H372 . 110.0 no
H371 . C37 . H372 . 109.7 no
C36 . C38 . C39 . 123.0(7) yes
C36 . C38 . H381 . 118.0 no
C39 . C38 . H381 . 119.0 no
C38 . C39 . C40 . 121.5(8) yes
C38 . C39 . C41 . 116.7(8) yes
C40 . C39 . C41 . 121.8(8) yes
C39 . C40 . H401 . 109.7 no
C39 . C40 . H402 . 105.7 no
H401 . C40 . H402 . 110.2 no
C39 . C40 . H403 . 110.0 no
H401 . C40 . H403 . 110.1 no
H402 . C40 . H403 . 111.1 no
C39 . C41 . C42 . 122.8(8) yes
C39 . C41 . H411 . 118.7 no
C42 . C41 . H411 . 118.5 no
C35 . C42 . C41 . 118.1(7) yes
C35 . C42 . C43 . 120.8(8) yes
C41 . C42 . C43 . 121.1(8) yes
C42 . C43 . H431 . 110.0 no
C42 . C43 . H432 . 109.2 no
H431 . C43 . H432 . 109.6 no
C42 . C43 . H433 . 109.3 no
H431 . C43 . H433 . 109.6 no
H432 . C43 . H433 . 109.2 no
N31 . C44 . C45 . 119.6(7) yes
N31 . C44 . C49 . 118.3(7) yes
C45 . C44 . C49 . 121.8(8) yes
C44 . C45 . C46 . 117.9(8) yes
C44 . C45 . C52 . 121.1(7) yes
C46 . C45 . C52 . 121.0(8) yes
C45 . C46 . C47 . 121.9(8) yes
C45 . C46 . H461 . 119.0 no
C47 . C46 . H461 . 119.1 no
C46 . C47 . C48 . 118.4(8) yes
C46 . C47 . C51 . 121.6(9) yes
C48 . C47 . C51 . 120.0(9) yes
C47 . C48 . C49 . 123.0(8) yes
C47 . C48 . H481 . 118.5 no
C49 . C48 . H481 . 118.4 no
C44 . C49 . C48 . 117.0(8) yes
C44 . C49 . C50 . 121.5(8) yes
C48 . C49 . C50 . 121.5(8) yes
C49 . C50 . H501 . 110.5 no
C49 . C50 . H502 . 108.4 no
H501 . C50 . H502 . 109.1 no
C49 . C50 . H503 . 111.4 no
H501 . C50 . H503 . 108.9 no
H502 . C50 . H503 . 108.4 no
C47 . C51 . H511 . 107.0 no
C47 . C51 . H512 . 111.5 no
H511 . C51 . H512 . 109.8 no
C47 . C51 . H513 . 107.6 no
H511 . C51 . H513 . 110.4 no
H512 . C51 . H513 . 110.4 no
C45 . C52 . H523 . 109.9 no
C45 . C52 . H521 . 108.8 no
H523 . C52 . H521 . 109.4 no
C45 . C52 . H522 . 111.4 no
H523 . C52 . H522 . 108.7 no
H521 . C52 . H522 . 108.6 no
Ir1 . C53 . N54 . 125.6(5) yes
Ir1 . C53 . N57 . 130.6(5) yes
N54 . C53 . N57 . 103.8(5) yes
C53 . N54 . C55 . 111.0(6) yes
C53 . N54 . C67 . 126.2(5) yes
C55 . N54 . C67 . 122.7(6) yes
N54 . C55 . C56 . 106.3(6) yes
N54 . C55 . H551 . 126.5 no
C56 . C55 . H551 . 127.2 no
C55 . C56 . N57 . 107.9(6) yes
C55 . C56 . H561 . 126.6 no
N57 . C56 . H561 . 125.5 no
C56 . N57 . C53 . 111.0(6) yes
C56 . N57 . C58 . 122.4(6) yes
C53 . N57 . C58 . 126.6(6) yes
N57 . C58 . C59 . 117.9(6) yes
N57 . C58 . C64 . 119.5(7) yes
C59 . C58 . C64 . 122.5(7) yes
C58 . C59 . C60 . 122.9(7) yes
C58 . C59 . C61 . 117.5(8) yes
C60 . C59 . C61 . 119.6(8) yes
C59 . C60 . H603 . 110.4 no
C59 . C60 . H602 . 109.6 no
H603 . C60 . H602 . 109.6 no
C59 . C60 . H601 . 108.7 no
H603 . C60 . H601 . 109.5 no
H602 . C60 . H601 . 109.1 no
C59 . C61 . C62 . 122.9(9) yes
C59 . C61 . H611 . 117.8 no
C62 . C61 . H611 . 119.3 no
C61 . C62 . C63 . 118.8(8) yes
C61 . C62 . C66 . 120.8(10) yes
C63 . C62 . C66 . 120.4(10) yes
C62 . C63 . C64 . 121.6(8) yes
C62 . C63 . H631 . 120.4 no
C64 . C63 . H631 . 118.1 no
C63 . C64 . C58 . 116.6(8) yes
C63 . C64 . C65 . 122.5(8) yes
C58 . C64 . C65 . 120.8(7) yes
C64 . C65 . H652 . 109.0 no
C64 . C65 . H653 . 109.1 no
H652 . C65 . H653 . 107.6 no
C64 . C65 . H651 . 111.7 no
H652 . C65 . H651 . 109.0 no
H653 . C65 . H651 . 110.4 no
C62 . C66 . H661 . 109.2 no
C62 . C66 . H662 . 109.8 no
H661 . C66 . H662 . 110.2 no
C62 . C66 . H663 . 108.4 no
H661 . C66 . H663 . 109.3 no
H662 . C66 . H663 . 109.9 no
N54 . C67 . C68 . 117.8(7) yes
N54 . C67 . C73 . 120.7(7) yes
C68 . C67 . C73 . 121.4(7) yes
C67 . C68 . C69 . 122.1(7) yes
C67 . C68 . C70 . 117.9(7) yes
C69 . C68 . C70 . 119.9(7) yes
C68 . C69 . H691 . 108.9 no
C68 . C69 . H692 . 109.5 no
H691 . C69 . H692 . 110.0 no
C68 . C69 . H693 . 110.2 no
H691 . C69 . H693 . 109.2 no
H692 . C69 . H693 . 108.9 no
C68 . C70 . C71 . 121.5(8) yes
C68 . C70 . H701 . 118.8 no
C71 . C70 . H701 . 119.7 no
C70 . C71 . C72 . 118.7(8) yes
C70 . C71 . C75 . 120.3(9) yes
C72 . C71 . C75 . 120.9(9) yes
C71 . C72 . C73 . 121.4(8) yes
C71 . C72 . H721 . 120.7 no
C73 . C72 . H721 . 117.8 no
C72 . C73 . C67 . 119.0(8) yes
C72 . C73 . C74 . 120.5(8) yes
C67 . C73 . C74 . 120.4(7) yes
C73 . C74 . H741 . 112.5 no
C73 . C74 . H742 . 110.6 no
H741 . C74 . H742 . 108.3 no
C73 . C74 . H743 . 110.6 no
H741 . C74 . H743 . 107.9 no
H742 . C74 . H743 . 106.7 no
C71 . C75 . H751 . 108.7 no
C71 . C75 . H752 . 109.9 no
H751 . C75 . H752 . 109.2 no
C71 . C75 . H753 . 110.2 no
H751 . C75 . H753 . 109.1 no
H752 . C75 . H753 . 109.8 no
Ir2 . H11 . Ir1 . 96.6 no

loop_
_geom_bond_atom_site_label_1
_geom_bond_site_symmetry_1
_geom_bond_atom_site_label_2
_geom_bond_site_symmetry_2
_geom_bond_distance
_geom_bond_publ_flag
Ir1 . Ir2 . 2.7203(4) yes
Ir1 . Cl3 . 2.6770(17) yes
Ir1 . Ir4 . 3.2425(4) yes
Ir1 . Cl5 . 2.4802(16) yes
Ir1 . Cl6 . 2.4041(16) yes
Ir1 . C53 . 1.961(6) yes
Ir1 . H11 . 1.835 no
Ir1 . H12 . 1.357 no
Ir2 . Cl3 . 2.6038(17) yes
Ir2 . Cl5 . 2.6406(15) yes
Ir2 . C30 . 1.967(7) yes
Ir2 . H11 . 1.810 no
Ir2 . H21 . 1.644 no
Ir2 . H22 . 1.649 no
Cl3 . Ir4 . 2.4841(15) yes
Ir4 . Cl5 . 2.5602(17) yes
Ir4 . Cl6 . 2.5791(16) yes
Ir4 . C7 . 1.953(7) yes
Ir4 . C18 . 2.087(9) yes
Ir4 . H41 . 1.389 no
C7 . N8 . 1.358(9) yes
C7 . N11 . 1.374(10) yes
N8 . C9 . 1.387(9) yes
N8 . C21 . 1.447(10) yes
C9 . C10 . 1.331(12) yes
C9 . H91 . 0.928 no
C10 . N11 . 1.380(9) yes
C10 . H101 . 0.930 no
N11 . C12 . 1.435(10) yes
C12 . C13 . 1.390(11) yes
C12 . C17 . 1.388(11) yes
C13 . C14 . 1.395(12) yes
C13 . C20 . 1.502(14) yes
C14 . C15 . 1.372(13) yes
C14 . H141 . 0.930 no
C15 . C16 . 1.393(12) yes
C15 . C19 . 1.502(12) yes
C16 . C17 . 1.392(12) yes
C16 . H161 . 0.927 no
C17 . C18 . 1.484(12) yes
C18 . H181 . 0.950 no
C18 . H182 . 0.950 no
C19 . H191 . 0.959 no
C19 . H193 . 0.959 no
C19 . H192 . 0.965 no
C20 . H202 . 0.960 no
C20 . H201 . 0.961 no
C20 . H203 . 0.960 no
C21 . C22 . 1.389(11) yes
C21 . C28 . 1.385(10) yes
C22 . C23 . 1.511(11) yes
C22 . C24 . 1.398(12) yes
C23 . H233 . 0.965 no
C23 . H232 . 0.956 no
C23 . H231 . 0.958 no
C24 . C25 . 1.380(12) yes
C24 . H241 . 0.921 no
C25 . C26 . 1.526(12) yes
C25 . C27 . 1.369(12) yes
C26 . H263 . 0.962 no
C26 . H261 . 0.959 no
C26 . H262 . 0.964 no
C27 . C28 . 1.390(12) yes
C27 . H271 . 0.926 no
C28 . C29 . 1.505(12) yes
C29 . H291 . 0.968 no
C29 . H292 . 0.958 no
C29 . H293 . 0.965 no
C30 . N31 . 1.365(10) yes
C30 . N34 . 1.372(9) yes
N31 . C32 . 1.397(10) yes
N31 . C44 . 1.440(10) yes
C32 . C33 . 1.332(12) yes
C32 . H321 . 0.932 no
C33 . N34 . 1.394(9) yes
C33 . H331 . 0.930 no
N34 . C35 . 1.419(10) yes
C35 . C36 . 1.393(10) yes
C35 . C42 . 1.408(11) yes
C36 . C37 . 1.522(11) yes
C36 . C38 . 1.383(11) yes
C37 . H373 . 0.971 no
C37 . H371 . 0.956 no
C37 . H372 . 0.968 no
C38 . C39 . 1.394(12) yes
C38 . H381 . 0.939 no
C39 . C40 . 1.492(12) yes
C39 . C41 . 1.396(12) yes
C40 . H401 . 0.956 no
C40 . H402 . 0.963 no
C40 . H403 . 0.975 no
C41 . C42 . 1.388(12) yes
C41 . H411 . 0.920 no
C42 . C43 . 1.505(11) yes
C43 . H431 . 0.964 no
C43 . H432 . 0.968 no
C43 . H433 . 0.970 no
C44 . C45 . 1.392(11) yes
C44 . C49 . 1.409(12) yes
C45 . C46 . 1.396(12) yes
C45 . C52 . 1.495(12) yes
C46 . C47 . 1.384(12) yes
C46 . H461 . 0.925 no
C47 . C48 . 1.373(13) yes
C47 . C51 . 1.518(12) yes
C48 . C49 . 1.387(13) yes
C48 . H481 . 0.935 no
C49 . C50 . 1.497(12) yes
C50 . H501 . 0.954 no
C50 . H502 . 0.947 no
C50 . H503 . 0.959 no
C51 . H511 . 0.967 no
C51 . H512 . 0.964 no
C51 . H513 . 0.968 no
C52 . H523 . 0.962 no
C52 . H521 . 0.966 no
C52 . H522 . 0.951 no
C53 . N54 . 1.369(9) yes
C53 . N57 . 1.371(9) yes
N54 . C55 . 1.398(9) yes
N54 . C67 . 1.431(9) yes
C55 . C56 . 1.340(11) yes
C55 . H551 . 0.935 no
C56 . N57 . 1.375(9) yes
C56 . H561 . 0.921 no
N57 . C58 . 1.443(9) yes
C58 . C59 . 1.397(11) yes
C58 . C64 . 1.396(10) yes
C59 . C60 . 1.492(12) yes
C59 . C61 . 1.393(12) yes
C60 . H603 . 0.960 no
C60 . H602 . 0.961 no
C60 . H601 . 0.969 no
C61 . C62 . 1.359(14) yes
C61 . H611 . 0.944 no
C62 . C63 . 1.392(14) yes
C62 . C66 . 1.518(13) yes
C63 . C64 . 1.423(12) yes
C63 . H631 . 0.941 no
C64 . C65 . 1.492(12) yes
C65 . H652 . 0.955 no
C65 . H653 . 0.951 no
C65 . H651 . 0.950 no
C66 . H661 . 0.959 no
C66 . H662 . 0.966 no
C66 . H663 . 0.962 no
C67 . C68 . 1.411(10) yes
C67 . C73 . 1.376(11) yes
C68 . C69 . 1.512(12) yes
C68 . C70 . 1.396(11) yes
C69 . H691 . 0.969 no
C69 . H692 . 0.958 no
C69 . H693 . 0.960 no
C70 . C71 . 1.390(13) yes
C70 . H701 . 0.914 no
C71 . C72 . 1.387(13) yes
C71 . C75 . 1.520(12) yes
C72 . C73 . 1.394(11) yes
C72 . H721 . 0.939 no
C73 . C74 . 1.516(11) yes
C74 . H741 . 0.970 no
C74 . H742 . 0.963 no
C74 . H743 . 0.969 no
C75 . H751 . 0.960 no
C75 . H752 . 0.963 no
C75 . H753 . 0.954 no

loop_
_platon_squeeze_void_nr
_platon_squeeze_void_average_x
_platon_squeeze_void_average_y
_platon_squeeze_void_average_z
_platon_squeeze_void_volume
_platon_squeeze_void_count_electrons
_platon_squeeze_void_content
1 0.000 0.000 0.000 201 19 ' '
2 0.491 0.339 0.551 9 1 ' '
3 0.509 0.660 0.449 9 1 ' '
